data_4112736
loop_
_publ_author_name
'Andrew W. Metz'
'John R. Ireland'
'Jian-Guo Zheng'
'Ricardo P. S. M. Lobo'
'Yu Yang'
'Jun Ni'
'Charlotte L. Stern'
'Vinayak P. Dravid'
'Nicole Bontemps'
'Carl R. Kannewurf'
'Kenneth R. Poeppelmeier'
'Tobin J. Marks'

_publ_section_title
;
 Transparent Conducting Oxides: Texture and Microstructure Effects on
 Charge Carrier Mobility in MOCVD-Derived CdO Thin Films Grown with A
 Thermally Stable, Low-Melting Precursor
;
_journal_name_full 'Journal of the American Chemical Society'
_journal_page_first 8477
_journal_page_last 8492
_journal_paper_doi 10.1021/ja039232z
_journal_volume 126
_journal_year 2004
_chemical_formula_sum 'C16 H18 Cd F12 N2 O4'
_chemical_formula_weight 642.72
_chemical_name_systematic
; 
 ? 
;
_space_group_IT_number 61
_symmetry_cell_setting orthorhombic
_symmetry_space_group_name_Hall '-P 2ac 2ab'
_symmetry_space_group_name_H-M 'P b c a'
_atom_sites_solution_hydrogens geom
_atom_sites_solution_primary direct
_atom_sites_solution_secondary difmap
_audit_creation_method SHELXL-97
_cell_angle_alpha 90.000(3)
_cell_angle_beta 90.000(3)
_cell_angle_gamma 90.000(3)
_cell_formula_units_Z 8
_cell_length_a 15.0844(18)
_cell_length_b 11.137(2)
_cell_length_c 27.709(5)
_cell_measurement_temperature 153(2)
_cell_volume 4655.0(13)
_computing_cell_refinement 'Bruker SMART'
_computing_data_collection 'Bruker SMART'
_computing_data_reduction 'Bruker SHELXTL'
_computing_molecular_graphics 'Bruker SHELXTL'
_computing_publication_material 'Bruker SHELXTL'
_computing_structure_refinement 'SHELXL-97 (Sheldrick, 1997)'
_computing_structure_solution 'SHELXS-97 (Sheldrick, 1990)'
_diffrn_ambient_temperature 153(2)
_diffrn_measured_fraction_theta_full 0.948
_diffrn_measured_fraction_theta_max 0.948
_diffrn_measurement_device_type 'CCD area detector'
_diffrn_measurement_method 'omega scans'
_diffrn_radiation_monochromator graphite
_diffrn_radiation_source 'fine-focus sealed tube'
_diffrn_radiation_type MoK\a
_diffrn_radiation_wavelength 0.71069
_diffrn_reflns_av_R_equivalents 0.1225
_diffrn_reflns_av_sigmaI/netI 0.0515
_diffrn_reflns_limit_h_max 20
_diffrn_reflns_limit_h_min -20
_diffrn_reflns_limit_k_max 14
_diffrn_reflns_limit_k_min -14
_diffrn_reflns_limit_l_max 37
_diffrn_reflns_limit_l_min -36
_diffrn_reflns_number 39827
_diffrn_reflns_theta_full 28.87
_diffrn_reflns_theta_max 28.87
_diffrn_reflns_theta_min 1.47
_exptl_absorpt_coefficient_mu 1.059
_exptl_absorpt_correction_T_max 0.7593
_exptl_absorpt_correction_T_min 0.5650
_exptl_absorpt_correction_type integration
_exptl_crystal_colour colorless
_exptl_crystal_density_diffrn 1.834
_exptl_crystal_description plate
_exptl_crystal_F_000 2528
_exptl_crystal_size_max 0.680
_exptl_crystal_size_mid 0.402
_exptl_crystal_size_min 0.270
_refine_diff_density_max 1.423
_refine_diff_density_min -0.870
_refine_diff_density_rms 0.114
_refine_ls_extinction_method none
_refine_ls_goodness_of_fit_ref 1.171
_refine_ls_hydrogen_treatment mixed
_refine_ls_matrix_type full
_refine_ls_number_parameters 335
_refine_ls_number_reflns 5806
_refine_ls_number_restraints 0
_refine_ls_restrained_S_all 1.171
_refine_ls_R_factor_all 0.0659
_refine_ls_R_factor_gt 0.0593
_refine_ls_shift/su_max 0.004
_refine_ls_shift/su_mean 0.000
_refine_ls_structure_factor_coef Fsqd
_refine_ls_weighting_details 'calc w=1/[\s^2^(Fo^2^)+(0.0175P)^2^+18.8870P] where P=(Fo^2^+2Fc^2^)/3'
_refine_ls_weighting_scheme calc
_refine_ls_wR_factor_gt 0.1248
_refine_ls_wR_factor_ref 0.1292
_reflns_number_gt 5198
_reflns_number_total 5806
_reflns_threshold_expression >2sigma(I)
_cod_data_source_file ja039232zsi20031029_011543.cif
_cod_data_source_block s69l
_cod_original_cell_volume 4654.8(14)
_cod_database_code 4112736

loop_
_symmetry_equiv_pos_as_xyz
'x, y, z'
'x+1/2, -y+1/2, -z'
'-x, y+1/2, -z+1/2'
'-x+1/2, -y, z+1/2'
'-x, -y, -z'
'-x-1/2, y-1/2, z'
'x, -y-1/2, z-1/2'
'x-1/2, y, -z-1/2'

loop_
_atom_site_label
_atom_site_type_symbol
_atom_site_fract_x
_atom_site_fract_y
_atom_site_fract_z
_atom_site_U_iso_or_equiv
_atom_site_adp_type
_atom_site_occupancy
_atom_site_symmetry_multiplicity
_atom_site_calc_flag
_atom_site_refinement_flags
Cd1 Cd 0.489247(18) 0.05946(3) 0.590929(10) 0.02712(10) Uani 1 1 d .
F1A F 0.3702(6) 0.4802(10) 0.6386(4) 0.0499(11) Uani 0.435(8) 1 d P
F2A F 0.4442(8) 0.3913(7) 0.6949(3) 0.0499(11) Uani 0.435(8) 1 d P
F3A F 0.5084(7) 0.5279(11) 0.6528(4) 0.0499(11) Uani 0.435(8) 1 d P
F1B F 0.3920(10) 0.5164(14) 0.6258(5) 0.0499(11) Uani 0.241(6) 1 d P
F2B F 0.3916(10) 0.3873(13) 0.6837(5) 0.0499(11) Uani 0.241(6) 1 d P
F3B F 0.5075(11) 0.4926(16) 0.6678(6) 0.0499(11) Uani 0.241(6) 1 d P
F1C F 0.3648(7) 0.4365(11) 0.6566(5) 0.0499(11) Uani 0.330(8) 1 d P
F2C F 0.4859(9) 0.3972(11) 0.6942(4) 0.0499(11) Uani 0.330(8) 1 d P
F3C F 0.4827(8) 0.5421(12) 0.6439(5) 0.0499(11) Uani 0.330(8) 1 d P
F4 F 0.5749(3) 0.4142(6) 0.47176(18) 0.116(2) Uani 1 1 d .
F5 F 0.6827(3) 0.4359(3) 0.52132(14) 0.0762(12) Uani 1 1 d .
F6 F 0.6734(2) 0.2827(3) 0.47827(12) 0.0563(8) Uani 1 1 d .
F7 F 0.6852(3) 0.0208(6) 0.73062(13) 0.1033(17) Uani 1 1 d .
F8 F 0.7509(4) 0.1499(4) 0.69085(19) 0.117(2) Uani 1 1 d .
F9 F 0.8007(3) -0.0267(5) 0.69408(18) 0.1046(18) Uani 1 1 d .
F10 F 0.6511(2) -0.2723(3) 0.51628(12) 0.0566(8) Uani 1 1 d .
F11 F 0.6081(3) -0.3467(3) 0.58372(17) 0.0784(12) Uani 1 1 d .
F12 F 0.7446(2) -0.3030(3) 0.57288(12) 0.0541(8) Uani 1 1 d .
O1 O 0.4367(2) 0.2393(3) 0.61744(11) 0.0360(7) Uani 1 1 d .
O2 O 0.55106(19) 0.1881(3) 0.53423(10) 0.0297(6) Uani 1 1 d .
O3 O 0.6095(2) 0.0798(3) 0.63963(11) 0.0356(7) Uani 1 1 d .
O4 O 0.57601(19) -0.0941(3) 0.56275(10) 0.0329(6) Uani 1 1 d .
N1 N 0.3994(2) -0.0514(3) 0.64618(11) 0.0289(7) Uani 1 1 d .
N2 N 0.3771(2) -0.0010(4) 0.54160(13) 0.0316(7) Uani 1 1 d .
H2C H 0.390(4) -0.062(5) 0.524(2) 0.045(15) Uiso 1 1 d .
H2D H 0.365(3) 0.062(5) 0.5226(19) 0.037(13) Uiso 1 1 d .
C1 C 0.3344(3) -0.1127(4) 0.61461(15) 0.0321(8) Uani 1 1 d .
H1A H 0.2828 -0.1378 0.6343 0.039 Uiso 1 1 calc R
H1B H 0.3620 -0.1859 0.6011 0.039 Uiso 1 1 calc R
C2 C 0.3022(3) -0.0334(4) 0.57332(16) 0.0337(9) Uani 1 1 d .
H2A H 0.2566 -0.0768 0.5544 0.040 Uiso 1 1 calc R
H2B H 0.2749 0.0404 0.5865 0.040 Uiso 1 1 calc R
C3 C 0.4545(3) -0.1427(4) 0.67178(16) 0.0375(9) Uani 1 1 d .
H3A H 0.5014 -0.1003 0.6900 0.045 Uiso 1 1 calc R
H3B H 0.4841 -0.1935 0.6473 0.045 Uiso 1 1 calc R
C4 C 0.4044(4) -0.2247(5) 0.70667(18) 0.0472(12) Uani 1 1 d .
H4A H 0.3796 -0.1766 0.7330 0.071 Uiso 1 1 calc R
H4B H 0.4453 -0.2846 0.7199 0.071 Uiso 1 1 calc R
H4C H 0.3563 -0.2654 0.6894 0.071 Uiso 1 1 calc R
C5 C 0.3531(3) 0.0310(4) 0.68014(15) 0.0359(9) Uani 1 1 d .
H5A H 0.3080 -0.0152 0.6982 0.043 Uiso 1 1 calc R
H5B H 0.3218 0.0934 0.6613 0.043 Uiso 1 1 calc R
C6 C 0.4146(4) 0.0917(5) 0.71577(16) 0.0452(12) Uani 1 1 d .
H6A H 0.4329 0.0337 0.7404 0.068 Uiso 1 1 calc R
H6B H 0.3836 0.1589 0.7312 0.068 Uiso 1 1 calc R
H6C H 0.4670 0.1218 0.6988 0.068 Uiso 1 1 calc R
C7 C 0.4763(3) 0.3375(4) 0.61311(15) 0.0321(8) Uani 1 1 d .
C8 C 0.5390(3) 0.3715(4) 0.57903(16) 0.0342(9) Uani 1 1 d .
H8 H 0.5641 0.4495 0.5814 0.041 Uiso 1 1 calc R
C9 C 0.5670(3) 0.2966(4) 0.54139(14) 0.0282(8) Uani 1 1 d .
C10 C 0.4490(3) 0.4320(5) 0.65012(17) 0.0405(10) Uani 1 1 d .
C11 C 0.6236(3) 0.3588(4) 0.50256(17) 0.0386(10) Uani 1 1 d .
C12 C 0.6703(3) 0.0055(4) 0.64658(15) 0.0340(9) Uani 1 1 d .
C13 C 0.6901(3) -0.1004(4) 0.62229(16) 0.0348(9) Uani 1 1 d .
H13 H 0.7396 -0.1463 0.6327 0.042 Uiso 1 1 calc R
C14 C 0.6405(3) -0.1419(4) 0.58350(15) 0.0300(8) Uani 1 1 d .
C15 C 0.7286(3) 0.0380(5) 0.69034(19) 0.0475(12) Uani 1 1 d .
C16 C 0.6622(3) -0.2668(4) 0.56387(19) 0.0412(10) Uani 1 1 d .

loop_
_atom_site_aniso_label
_atom_site_aniso_U_11
_atom_site_aniso_U_22
_atom_site_aniso_U_33
_atom_site_aniso_U_23
_atom_site_aniso_U_13
_atom_site_aniso_U_12
Cd1 0.03037(16) 0.02735(16) 0.02363(15) 0.00273(11) 0.00217(10) -0.00064(11)
F1A 0.050(2) 0.050(2) 0.049(2) -0.0117(15) 0.009(2) 0.004(2)
F2A 0.050(2) 0.050(2) 0.049(2) -0.0117(15) 0.009(2) 0.004(2)
F3A 0.050(2) 0.050(2) 0.049(2) -0.0117(15) 0.009(2) 0.004(2)
F1B 0.050(2) 0.050(2) 0.049(2) -0.0117(15) 0.009(2) 0.004(2)
F2B 0.050(2) 0.050(2) 0.049(2) -0.0117(15) 0.009(2) 0.004(2)
F3B 0.050(2) 0.050(2) 0.049(2) -0.0117(15) 0.009(2) 0.004(2)
F1C 0.050(2) 0.050(2) 0.049(2) -0.0117(15) 0.009(2) 0.004(2)
F2C 0.050(2) 0.050(2) 0.049(2) -0.0117(15) 0.009(2) 0.004(2)
F3C 0.050(2) 0.050(2) 0.049(2) -0.0117(15) 0.009(2) 0.004(2)
F4 0.065(2) 0.187(5) 0.098(3) 0.111(4) 0.023(2) 0.033(3)
F5 0.094(3) 0.067(2) 0.068(2) -0.0226(19) 0.036(2) -0.046(2)
F6 0.0672(19) 0.0491(18) 0.0525(18) -0.0053(14) 0.0304(15) -0.0082(15)
F7 0.092(3) 0.184(5) 0.0340(18) 0.001(2) -0.0152(19) -0.021(3)
F8 0.167(5) 0.074(3) 0.109(4) 0.010(3) -0.092(4) -0.048(3)
F9 0.069(2) 0.142(4) 0.103(3) -0.054(3) -0.054(2) 0.035(3)
F10 0.0601(18) 0.056(2) 0.0538(18) -0.0239(15) -0.0098(15) 0.0186(15)
F11 0.083(3) 0.0335(17) 0.118(3) -0.0067(19) 0.039(2) -0.0166(17)
F12 0.0528(17) 0.0497(18) 0.0597(18) 0.0005(15) -0.0049(14) 0.0237(15)
O1 0.0408(16) 0.0312(16) 0.0359(15) -0.0001(12) 0.0104(12) -0.0003(13)
O2 0.0351(14) 0.0264(14) 0.0276(13) 0.0005(11) 0.0023(11) -0.0030(12)
O3 0.0368(15) 0.0351(17) 0.0347(15) -0.0033(12) -0.0068(12) -0.0022(13)
O4 0.0337(14) 0.0366(16) 0.0286(14) -0.0029(12) -0.0036(11) 0.0057(12)
N1 0.0352(17) 0.0305(17) 0.0210(14) 0.0030(13) 0.0023(12) -0.0004(14)
N2 0.0366(18) 0.033(2) 0.0250(16) 0.0024(15) -0.0006(13) 0.0000(16)
C1 0.035(2) 0.034(2) 0.0277(19) 0.0011(16) 0.0028(15) -0.0036(17)
C2 0.0299(19) 0.039(2) 0.032(2) 0.0004(17) -0.0011(16) 0.0015(17)
C3 0.040(2) 0.040(2) 0.032(2) 0.0095(18) 0.0006(17) 0.0039(19)
C4 0.061(3) 0.043(3) 0.037(2) 0.015(2) 0.006(2) 0.001(2)
C5 0.043(2) 0.038(2) 0.0270(19) -0.0022(17) 0.0093(17) -0.0014(18)
C6 0.062(3) 0.049(3) 0.0244(19) -0.0012(18) 0.0066(19) -0.009(2)
C7 0.035(2) 0.032(2) 0.030(2) 0.0014(16) 0.0008(15) 0.0041(17)
C8 0.041(2) 0.027(2) 0.034(2) -0.0015(16) 0.0044(17) -0.0059(18)
C9 0.0320(18) 0.0274(19) 0.0253(17) 0.0025(14) -0.0005(14) -0.0014(15)
C10 0.044(2) 0.039(3) 0.039(2) -0.0059(19) 0.0063(19) -0.001(2)
C11 0.050(3) 0.029(2) 0.036(2) 0.0034(17) 0.0100(19) -0.0042(19)
C12 0.036(2) 0.037(2) 0.0298(19) 0.0048(17) -0.0052(16) -0.0088(18)
C13 0.033(2) 0.037(2) 0.035(2) 0.0049(18) -0.0052(16) 0.0016(17)
C14 0.0288(18) 0.0281(19) 0.033(2) 0.0039(16) 0.0040(15) -0.0016(15)
C15 0.046(3) 0.056(3) 0.040(2) -0.003(2) -0.014(2) -0.002(2)
C16 0.040(2) 0.033(2) 0.050(3) -0.002(2) 0.005(2) 0.0022(19)

loop_
_atom_type_symbol
_atom_type_description
_atom_type_scat_dispersion_real
_atom_type_scat_dispersion_imag
_atom_type_scat_source
C C 0.0033 0.0016 'International Tables Vol C Tables 4.2.6.8 and 6.1.1.4'
H H 0.0000 0.0000 'International Tables Vol C Tables 4.2.6.8 and 6.1.1.4'
N N 0.0061 0.0033 'International Tables Vol C Tables 4.2.6.8 and 6.1.1.4'
O O 0.0106 0.0060 'International Tables Vol C Tables 4.2.6.8 and 6.1.1.4'
F F 0.0171 0.0103 'International Tables Vol C Tables 4.2.6.8 and 6.1.1.4'
Cd Cd -0.8075 1.2024 'International Tables Vol C Tables 4.2.6.8 and 6.1.1.4'

loop_
_geom_angle_atom_site_label_1
_geom_angle_atom_site_label_2
_geom_angle_atom_site_label_3
_geom_angle
O3 Cd1 O1 89.93(11)
O3 Cd1 N2 168.30(13)
O1 Cd1 N2 101.25(13)
O3 Cd1 O4 79.66(11)
O1 Cd1 O4 165.02(11)
N2 Cd1 O4 89.96(13)
O3 Cd1 O2 91.13(11)
O1 Cd1 O2 79.34(10)
N2 Cd1 O2 94.28(12)
O4 Cd1 O2 90.03(11)
O3 Cd1 N1 97.12(12)
O1 Cd1 N1 92.87(11)
N2 Cd1 N1 79.07(12)
O4 Cd1 N1 99.04(12)
O2 Cd1 N1 168.68(11)
F1B F1A F1C 155(3)
F1B F1A C10 85.8(18)
F1C F1A C10 69.8(13)
F1B F1A F2B 136(2)
F1C F1A F2B 18.4(13)
C10 F1A F2B 53.0(6)
F2C F2A F2B 157(2)
F2C F2A C10 83.1(15)
F2B F2A C10 74.1(12)
F2C F2A F3B 48.8(15)
F2B F2A F3B 113.9(15)
C10 F2A F3B 46.4(7)
F2C F2A F1C 131.1(18)
F2B F2A F1C 28.5(11)
C10 F2A F1C 48.9(5)
F3B F2A F1C 85.4(9)
F3B F3A C10 60(2)
F1A F1B F1C 13.4(15)
F1A F1B C10 68.4(18)
F1C F1B C10 55.6(8)
F1A F1B F3C 115(2)
F1C F1B F3C 101.6(12)
C10 F1B F3C 54.4(7)
F2A F2B F1C 127.8(19)
F2A F2B C10 68.9(11)
F1C F2B C10 63.3(10)
F2A F2B F2C 10.0(9)
F1C F2B F2C 119.7(14)
C10 F2B F2C 59.2(8)
F2A F2B F1A 115.1(15)
F1C F2B F1A 12.7(8)
C10 F2B F1A 51.7(6)
F2C F2B F1A 107.1(11)
F3A F3B F3C 25(2)
F3A F3B C10 96(3)
F3C F3B C10 75.7(13)
F3A F3B F2C 163(3)
F3C F3B F2C 139.4(19)
C10 F3B F2C 66.4(11)
F3A F3B F2A 144(3)
F3C F3B F2A 119.3(16)
C10 F3B F2A 52.1(8)
F2C F3B F2A 21.0(6)
F1A F1C F2B 149(2)
F1A F1C C10 79.3(13)
F2B F1C C10 71.9(11)
F1A F1C F1B 11.9(13)
F2B F1C F1B 137.0(15)
C10 F1C F1B 67.8(9)
F1A F1C F2A 125.2(16)
F2B F1C F2A 23.7(9)
C10 F1C F2A 51.0(5)
F1B F1C F2A 113.4(10)
F2A F2C F3B 110.2(18)
F2A F2C C10 70.2(15)
F3B F2C C10 52.8(8)
F2A F2C F2B 13.5(12)
F3B F2C F2B 100.9(11)
C10 F2C F2B 57.1(8)
F3B F3C C10 61.5(13)
F3B F3C F1B 119.4(17)
C10 F3C F1B 61.1(8)
C7 O1 Cd1 124.9(3)
C9 O2 Cd1 124.6(3)
C12 O3 Cd1 127.7(3)
C14 O4 Cd1 127.3(3)
C1 N1 C5 110.4(3)
C1 N1 C3 109.6(3)
C5 N1 C3 112.4(3)
C1 N1 Cd1 103.6(2)
C5 N1 Cd1 110.7(3)
C3 N1 Cd1 109.9(2)
C2 N2 Cd1 106.5(3)
C2 N2 H2C 109(4)
Cd1 N2 H2C 114(4)
C2 N2 H2D 113(3)
Cd1 N2 H2D 106(3)
H2C N2 H2D 109(5)
N1 C1 C2 112.8(4)
N1 C1 H1A 109.0
C2 C1 H1A 109.0
N1 C1 H1B 109.0
C2 C1 H1B 109.0
H1A C1 H1B 107.8
N2 C2 C1 110.2(3)
N2 C2 H2A 109.6
C1 C2 H2A 109.6
N2 C2 H2B 109.6
C1 C2 H2B 109.6
H2A C2 H2B 108.1
N1 C3 C4 115.6(4)
N1 C3 H3A 108.4
C4 C3 H3A 108.4
N1 C3 H3B 108.4
C4 C3 H3B 108.4
H3A C3 H3B 107.4
C3 C4 H4A 109.5
C3 C4 H4B 109.5
H4A C4 H4B 109.5
C3 C4 H4C 109.5
H4A C4 H4C 109.5
H4B C4 H4C 109.5
N1 C5 C6 113.6(4)
N1 C5 H5A 108.8
C6 C5 H5A 108.8
N1 C5 H5B 108.8
C6 C5 H5B 108.8
H5A C5 H5B 107.7
C5 C6 H6A 109.5
C5 C6 H6B 109.5
H6A C6 H6B 109.5
C5 C6 H6C 109.5
H6A C6 H6C 109.5
H6B C6 H6C 109.5
O1 C7 C8 128.9(4)
O1 C7 C10 114.2(4)
C8 C7 C10 116.9(4)
C7 C8 C9 123.3(4)
C7 C8 H8 118.3
C9 C8 H8 118.3
O2 C9 C8 129.6(4)
O2 C9 C11 115.5(4)
C8 C9 C11 114.9(4)
F3B C10 F1C 129.9(10)
F3B C10 F2A 81.5(10)
F1C C10 F2A 80.1(7)
F3B C10 F3C 42.9(9)
F1C C10 F3C 111.0(8)
F2A C10 F3C 117.1(8)
F3B C10 F1A 121.2(10)
F1C C10 F1A 30.9(6)
F2A C10 F1A 108.2(6)
F3C C10 F1A 86.5(7)
F3B C10 F2B 112.9(11)
F1C C10 F2B 44.8(8)
F2A C10 F2B 37.0(7)
F3C C10 F2B 131.6(9)
F1A C10 F2B 75.3(8)
F3B C10 F3A 24.1(8)
F1C C10 F3A 126.7(7)
F2A C10 F3A 104.3(7)
F3C C10 F3A 20.3(6)
F1A C10 F3A 106.0(6)
F2B C10 F3A 130.6(8)
F3B C10 F2C 60.8(10)
F1C C10 F2C 106.4(8)
F2A C10 F2C 26.7(5)
F3C C10 F2C 102.5(8)
F1A C10 F2C 132.2(7)
F2B C10 F2C 63.6(8)
F3A C10 F2C 84.9(7)
F3B C10 F1B 105.1(11)
F1C C10 F1B 56.6(8)
F2A C10 F1B 129.0(8)
F3C C10 F1B 64.5(9)
F1A C10 F1B 25.8(6)
F2B C10 F1B 100.2(9)
F3A C10 F1B 84.8(8)
F2C C10 F1B 145.9(8)
F3B C10 C7 117.2(8)
F1C C10 C7 112.9(6)
F2A C10 C7 114.1(5)
F3C C10 C7 116.2(6)
F1A C10 C7 110.8(5)
F2B C10 C7 112.2(7)
F3A C10 C7 112.9(5)
F2C C10 C7 106.7(6)
F1B C10 C7 107.3(6)
F4 C11 F6 107.2(5)
F4 C11 F5 109.3(5)
F6 C11 F5 103.3(4)
F4 C11 C9 111.3(4)
F6 C11 C9 112.6(4)
F5 C11 C9 112.7(4)
O3 C12 C13 130.1(4)
O3 C12 C15 112.6(4)
C13 C12 C15 117.2(4)
C14 C13 C12 122.8(4)
C14 C13 H13 118.6
C12 C13 H13 118.6
O4 C14 C13 129.3(4)
O4 C14 C16 113.0(4)
C13 C14 C16 117.6(4)
F8 C15 F7 105.2(6)
F8 C15 F9 108.3(5)
F7 C15 F9 105.6(5)
F8 C15 C12 112.6(4)
F7 C15 C12 110.6(4)
F9 C15 C12 114.0(5)
F11 C16 F12 107.1(4)
F11 C16 F10 107.6(4)
F12 C16 F10 106.9(4)
F11 C16 C14 109.3(4)
F12 C16 C14 114.1(4)
F10 C16 C14 111.6(4)

loop_
_geom_bond_atom_site_label_1
_geom_bond_atom_site_label_2
_geom_bond_distance
Cd1 O3 2.272(3)
Cd1 O1 2.276(3)
Cd1 N2 2.277(4)
Cd1 O4 2.290(3)
Cd1 O2 2.322(3)
Cd1 N1 2.388(3)
F1A F1B 0.628(15)
F1A F1C 0.702(12)
F1A C10 1.343(10)
F1A F2B 1.654(19)
F2A F2C 0.632(11)
F2A F2B 0.854(15)
F2A C10 1.324(9)
F2A F3B 1.66(2)
F2A F1C 1.678(16)
F3A F3B 0.573(18)
F3A C10 1.396(13)
F1B F1C 1.30(2)
F1B C10 1.440(16)
F1B F3C 1.48(2)
F2B F1C 1.013(18)
F2B C10 1.365(14)
F2B F2C 1.456(18)
F3B F3C 0.94(2)
F3B C10 1.214(18)
F3B F2C 1.33(2)
F1C C10 1.283(12)
F2C C10 1.397(13)
F3C C10 1.339(15)
F4 C11 1.284(6)
F5 C11 1.343(6)
F6 C11 1.317(5)
F7 C15 1.308(7)
F8 C15 1.291(7)
F9 C15 1.309(7)
F10 C16 1.331(6)
F11 C16 1.327(6)
F12 C16 1.329(5)
O1 C7 1.252(5)
O2 C9 1.248(5)
O3 C12 1.250(5)
O4 C14 1.250(5)
N1 C1 1.480(5)
N1 C5 1.487(5)
N1 C3 1.493(5)
N2 C2 1.476(5)
N2 H2C 0.87(6)
N2 H2D 0.90(5)
C1 C2 1.524(6)
C1 H1A 0.9900
C1 H1B 0.9900
C2 H2A 0.9900
C2 H2B 0.9900
C3 C4 1.529(6)
C3 H3A 0.9900
C3 H3B 0.9900
C4 H4A 0.9800
C4 H4B 0.9800
C4 H4C 0.9800
C5 C6 1.514(7)
C5 H5A 0.9900
C5 H5B 0.9900
C6 H6A 0.9800
C6 H6B 0.9800
C6 H6C 0.9800
C7 C8 1.389(6)
C7 C10 1.526(6)
C8 C9 1.401(6)
C8 H8 0.9500
C9 C11 1.539(6)
C12 C13 1.390(7)
C12 C15 1.540(6)
C13 C14 1.389(6)
C13 H13 0.9500
C14 C16 1.529(6)

loop_
_geom_hbond_atom_site_label_D
_geom_hbond_atom_site_label_H
_geom_hbond_atom_site_label_A
_geom_hbond_distance_DH
_geom_hbond_distance_HA
_geom_hbond_distance_DA
_geom_hbond_angle_DHA
_geom_hbond_site_symmetry_A
N2 H2D O4 0.90(5) 2.55(5) 3.159(5) 126(4) 5_656
N2 H2D F10 0.90(5) 2.59(6) 3.467(5) 166(4) 5_656
N2 H2C O2 0.87(6) 2.31(6) 3.152(5) 165(5) 5_656
N2 H2C F6 0.87(6) 2.64(6) 3.275(5) 131(5) 5_656
